data_1502661
loop_
_publ_author_name
'Maldonado, Carmen R.'
'Mar\'in, Clotilde'
'Olmo, Francisco'
'Huertas, Oscar'
'Quir\'os, Miguel'
'S\'anchez-Moreno, Manuel'
'Rosales, Mar\'ia J'
'Salas, Juan M.'

_publ_section_title
;
 In vitro and in vivo trypanocidal evaluation of nickel complexes with an
 azapurine derivative against Trypanosoma cruzi.
;
_journal_issue 19
_journal_name_full 'Journal of medicinal chemistry'
_journal_page_first 6964
_journal_page_last 6972
_journal_paper_doi 10.1021/jm100581z
_journal_volume 53
_journal_year 2010
_chemical_formula_moiety 'C36 H24 N6 Ni 2+, 2(C6 H6 N5 O2 1-), 7(H2 O)'
_chemical_formula_sum 'C48 H50 N16 Ni O11'
_chemical_formula_weight 1085.75
_chemical_name_systematic
; 
 ? 
;
_space_group_IT_number 2
_symmetry_cell_setting triclinic
_symmetry_space_group_name_Hall '-P 1'
_symmetry_space_group_name_H-M 'P -1'
_atom_sites_solution_hydrogens mixed
_atom_sites_solution_primary heavy
_atom_sites_solution_secondary difmap
_audit_creation_method SHELXL-97
_cell_angle_alpha 106.463(2)
_cell_angle_beta 99.654(2)
_cell_angle_gamma 113.031(2)
_cell_formula_units_Z 2
_cell_length_a 13.8735(16)
_cell_length_b 14.2569(16)
_cell_length_c 15.0005(17)
_cell_measurement_reflns_used 5798
_cell_measurement_temperature 298(2)
_cell_measurement_theta_max 27.7
_cell_measurement_theta_min 2.6
_cell_volume 2484.7(5)
_computing_cell_refinement 'Bruker SMART'
_computing_data_collection 'Bruker SMART (Bruker, 1999)'
_computing_data_reduction 'Bruker SAINT (Bruker, 1999)'
_computing_molecular_graphics 'Xtal_GX (Hall & du Boulay, 1997)'
_computing_publication_material SHELXL-97
_computing_structure_refinement 'SHELXL-97 (Sheldrick, 1997)'
_computing_structure_solution 'SHELXS-97 (Sheldrick, 1997)'
_diffrn_ambient_temperature 298(2)
_diffrn_detector_area_resol_mean 8.26
_diffrn_measured_fraction_theta_full 0.990
_diffrn_measured_fraction_theta_max 0.912
_diffrn_measurement_device_type 'Bruker SMART APEX CCD system'
_diffrn_measurement_method '\f and \w scans'
_diffrn_radiation_monochromator graphite
_diffrn_radiation_source 'fine-focus sealed tube'
_diffrn_radiation_type MoK\a
_diffrn_radiation_wavelength 0.71073
_diffrn_reflns_av_R_equivalents 0.0364
_diffrn_reflns_av_sigmaI/netI 0.0380
_diffrn_reflns_limit_h_max 18
_diffrn_reflns_limit_h_min -18
_diffrn_reflns_limit_k_max 18
_diffrn_reflns_limit_k_min -18
_diffrn_reflns_limit_l_max 19
_diffrn_reflns_limit_l_min -19
_diffrn_reflns_number 29148
_diffrn_reflns_theta_full 26.80
_diffrn_reflns_theta_max 28.29
_diffrn_reflns_theta_min 1.49
_diffrn_standards_decay_% 0.7
_diffrn_standards_number 392
_exptl_absorpt_coefficient_mu 0.469
_exptl_absorpt_correction_type none
_exptl_crystal_colour red
_exptl_crystal_density_diffrn 1.451
_exptl_crystal_density_method 'not measured'
_exptl_crystal_description irregular
_exptl_crystal_F_000 1132
_exptl_crystal_size_max 0.48
_exptl_crystal_size_mid 0.44
_exptl_crystal_size_min 0.42
_refine_diff_density_max 0.700
_refine_diff_density_min -0.314
_refine_diff_density_rms 0.077
_refine_ls_extinction_method none
_refine_ls_goodness_of_fit_ref 0.962
_refine_ls_hydrogen_treatment mixed
_refine_ls_matrix_type full
_refine_ls_number_parameters 716
_refine_ls_number_reflns 11246
_refine_ls_number_restraints 6
_refine_ls_restrained_S_all 0.962
_refine_ls_R_factor_all 0.0594
_refine_ls_R_factor_gt 0.0497
_refine_ls_shift/su_max 0.001
_refine_ls_shift/su_mean 0.000
_refine_ls_structure_factor_coef Fsqd
_refine_ls_weighting_details 'calc w=1/[\s^2^(Fo^2^)+(0.1000P)^2^+0.6000P] where P=(Fo^2^+2Fc^2^)/3'
_refine_ls_weighting_scheme calc
_refine_ls_wR_factor_gt 0.1467
_refine_ls_wR_factor_ref 0.1529
_reflns_number_gt 8957
_reflns_number_total 11246
_reflns_threshold_expression I>2\s(I)
_cod_data_source_file jm100581z_si_001.cif
_cod_data_source_block nif3ax
_cod_database_code 1502661

loop_
_symmetry_equiv_pos_as_xyz
'x, y, z'
'-x, -y, -z'

loop_
_atom_site_label
_atom_site_type_symbol
_atom_site_fract_x
_atom_site_fract_y
_atom_site_fract_z
_atom_site_U_iso_or_equiv
_atom_site_adp_type
_atom_site_occupancy
_atom_site_symmetry_multiplicity
_atom_site_calc_flag
_atom_site_refinement_flags
Ni Ni 0.35693(2) 0.22517(2) 0.195918(18) 0.03482(10) Uani 1 1 d .
N1P N 0.34637(14) 0.15981(15) 0.04811(13) 0.0385(4) Uani 1 1 d .
C1AP C 0.35518(16) 0.06475(18) 0.02521(15) 0.0373(5) Uani 1 1 d .
C2P C 0.33051(19) 0.1959(2) -0.02239(17) 0.0460(5) Uani 1 1 d .
H2P H 0.3241 0.2607 -0.0073 0.055 Uiso 1 1 d R
C3P C 0.3229(2) 0.1404(2) -0.11856(18) 0.0521(6) Uani 1 1 d .
H3P H 0.3126 0.1689 -0.1659 0.062 Uiso 1 1 d R
C4P C 0.33048(19) 0.0450(2) -0.14245(17) 0.0512(6) Uani 1 1 d .
H4P H 0.3250 0.0075 -0.2064 0.061 Uiso 1 1 d R
C4AP C 0.34673(17) 0.0031(2) -0.07013(15) 0.0424(5) Uani 1 1 d .
C5P C 0.3558(2) -0.0967(2) -0.08779(18) 0.0512(6) Uani 1 1 d .
H5P H 0.3495 -0.1382 -0.1508 0.061 Uiso 1 1 d R
C6P C 0.3731(2) -0.1315(2) -0.01515(18) 0.0508(6) Uani 1 1 d .
H6P H 0.3772 -0.1975 -0.0290 0.061 Uiso 1 1 d R
C6AP C 0.38547(18) -0.06844(19) 0.08345(17) 0.0435(5) Uani 1 1 d .
C7P C 0.4119(2) -0.0969(2) 0.16398(19) 0.0503(6) Uani 1 1 d .
H7P H 0.4190 -0.1609 0.1547 0.060 Uiso 1 1 d R
C8P C 0.4268(2) -0.0295(2) 0.25523(18) 0.0502(6) Uani 1 1 d .
H8P H 0.4445 -0.0471 0.3088 0.060 Uiso 1 1 d R
C9P C 0.41496(18) 0.0652(2) 0.26851(16) 0.0430(5) Uani 1 1 d .
H9P H 0.4264 0.1107 0.3317 0.052 Uiso 1 1 d R
N10P N 0.38875(14) 0.09425(15) 0.19457(12) 0.0365(4) Uani 1 1 d .
C0AP C 0.37607(16) 0.02870(18) 0.10300(15) 0.0366(4) Uani 1 1 d .
N1Q N 0.38845(15) 0.28347(15) 0.34786(13) 0.0388(4) Uani 1 1 d .
C1AQ C 0.49643(17) 0.35461(17) 0.39776(15) 0.0364(4) Uani 1 1 d .
C2Q C 0.3214(2) 0.2551(2) 0.39925(17) 0.0463(5) Uani 1 1 d .
H2Q H 0.2471 0.2067 0.3658 0.056 Uiso 1 1 d R
C3Q C 0.3567(2) 0.2938(2) 0.50127(19) 0.0535(6) Uani 1 1 d .
H3Q H 0.3066 0.2716 0.5345 0.064 Uiso 1 1 d R
C4Q C 0.4647(2) 0.3647(2) 0.55146(17) 0.0508(6) Uani 1 1 d .
H4Q H 0.4895 0.3909 0.6195 0.061 Uiso 1 1 d R
C4AQ C 0.5395(2) 0.39827(18) 0.49996(16) 0.0430(5) Uani 1 1 d .
C5Q C 0.6549(2) 0.4728(2) 0.54628(18) 0.0534(6) Uani 1 1 d .
H5Q H 0.6842 0.5010 0.6142 0.064 Uiso 1 1 d R
C6Q C 0.7213(2) 0.5025(2) 0.49322(19) 0.0547(6) Uani 1 1 d .
H6Q H 0.7958 0.5519 0.5249 0.066 Uiso 1 1 d R
C6AQ C 0.68044(18) 0.46005(18) 0.38874(17) 0.0431(5) Uani 1 1 d .
C7Q C 0.74647(19) 0.4889(2) 0.3295(2) 0.0548(6) Uani 1 1 d .
H7Q H 0.8210 0.5395 0.3580 0.066 Uiso 1 1 d R
C8Q C 0.7008(2) 0.4424(2) 0.2307(2) 0.0564(6) Uani 1 1 d .
H8Q H 0.7436 0.4613 0.1910 0.068 Uiso 1 1 d R
C9Q C 0.58901(19) 0.3659(2) 0.18893(18) 0.0461(5) Uani 1 1 d .
H9Q H 0.5592 0.3326 0.1210 0.055 Uiso 1 1 d R
N10Q N 0.52346(14) 0.33833(15) 0.24240(13) 0.0376(4) Uani 1 1 d .
C0AQ C 0.56810(17) 0.38480(17) 0.34077(15) 0.0358(4) Uani 1 1 d .
N1R N 0.18543(15) 0.12867(16) 0.16171(13) 0.0420(4) Uani 1 1 d .
C1AR C 0.12799(18) 0.1836(2) 0.14564(15) 0.0432(5) Uani 1 1 d .
C2R C 0.1300(2) 0.0253(2) 0.15389(18) 0.0525(6) Uani 1 1 d .
H2R H 0.1692 -0.0123 0.1656 0.063 Uiso 1 1 d R
C3R C 0.0143(2) -0.0295(2) 0.1283(2) 0.0631(8) Uani 1 1 d .
H3R H -0.0225 -0.1021 0.1231 0.076 Uiso 1 1 d R
C4R C -0.0431(2) 0.0261(3) 0.1112(2) 0.0649(8) Uani 1 1 d .
H4R H -0.1198 -0.0092 0.0930 0.078 Uiso 1 1 d R
C4AR C 0.01244(19) 0.1351(2) 0.12036(18) 0.0546(6) Uani 1 1 d .
C5R C -0.0411(2) 0.1993(3) 0.1060(2) 0.0722(9) Uani 1 1 d .
H5R H -0.1176 0.1677 0.0889 0.087 Uiso 1 1 d R
C6R C 0.0164(3) 0.3039(3) 0.1159(2) 0.0728(9) Uani 1 1 d .
H6R H -0.0209 0.3440 0.1067 0.087 Uiso 1 1 d R
C6AR C 0.1341(2) 0.3559(2) 0.14096(19) 0.0558(6) Uani 1 1 d .
C7R C 0.1990(3) 0.4648(3) 0.1515(2) 0.0653(8) Uani 1 1 d .
H7R H 0.1662 0.5088 0.1432 0.078 Uiso 1 1 d R
C8R C 0.3101(3) 0.5058(2) 0.1736(2) 0.0598(7) Uani 1 1 d .
H8R H 0.3536 0.5780 0.1806 0.072 Uiso 1 1 d R
C9R C 0.3584(2) 0.4397(2) 0.18580(17) 0.0482(6) Uani 1 1 d .
H9R H 0.4346 0.4689 0.2005 0.058 Uiso 1 1 d R
N10R N 0.30044(15) 0.33638(15) 0.17716(13) 0.0399(4) Uani 1 1 d .
C0AR C 0.18900(18) 0.2944(2) 0.15476(15) 0.0427(5) Uani 1 1 d .
N1A N 0.0848(2) 0.2058(2) 0.6930(2) 0.0762(8) Uani 1 1 d .
N2A N 0.1593(2) 0.2293(3) 0.6489(2) 0.0862(9) Uani 1 1 d .
N3A N 0.1141(2) 0.1858(2) 0.5476(2) 0.0769(8) Uani 1 1 d .
C3AA C 0.0068(2) 0.1353(2) 0.5334(2) 0.0570(6) Uani 1 1 d .
N4A N -0.07592(18) 0.07849(18) 0.44399(16) 0.0532(5) Uani 1 1 d .
C4A C -0.0511(3) 0.0673(3) 0.3518(2) 0.0736(9) Uani 1 1 d .
H41A H -0.0615 -0.0062 0.3201 0.088 Uiso 1 1 d R
H42A H 0.0241 0.1195 0.3650 0.088 Uiso 1 1 d R
H43A H -0.0994 0.0814 0.3098 0.088 Uiso 1 1 d R
C5A C -0.1828(2) 0.0316(2) 0.44275(18) 0.0470(5) Uani 1 1 d .
O5A O -0.25936(15) -0.01855(17) 0.36636(13) 0.0619(5) Uani 1 1 d .
N6A N -0.20253(18) 0.04340(17) 0.53242(15) 0.0491(5) Uani 1 1 d .
C6A C -0.3191(2) -0.0064(3) 0.5282(2) 0.0633(7) Uani 1 1 d .
H61A H -0.3490 -0.0853 0.5034 0.076 Uiso 1 1 d R
H62A H -0.3599 0.0138 0.4856 0.076 Uiso 1 1 d R
H63A H -0.3245 0.0195 0.5927 0.076 Uiso 1 1 d R
C7A C -0.1242(2) 0.0962(2) 0.6248(2) 0.0591(7) Uani 1 1 d .
O7A O -0.1525(2) 0.0970(2) 0.69838(16) 0.0851(7) Uani 1 1 d .
C7AA C -0.0156(2) 0.1448(2) 0.6203(2) 0.0593(7) Uani 1 1 d .
N1B N 0.58840(17) 0.19178(18) 0.50237(16) 0.0505(5) Uani 1 1 d .
N2B N 0.60846(18) 0.2198(2) 0.59740(18) 0.0585(6) Uani 1 1 d .
N3B N 0.71926(18) 0.2802(2) 0.64839(16) 0.0572(5) Uani 1 1 d .
C3AB C 0.76747(19) 0.2889(2) 0.57967(18) 0.0465(5) Uani 1 1 d .
N4B N 0.87888(16) 0.34349(19) 0.59296(16) 0.0553(5) Uani 1 1 d .
C4B C 0.9598(2) 0.4009(3) 0.6909(2) 0.0767(9) Uani 1 1 d .
H41B H 1.0116 0.3719 0.6939 0.092 Uiso 1 1 d R
H42B H 0.9225 0.3894 0.7383 0.092 Uiso 1 1 d R
H43B H 0.9984 0.4785 0.7051 0.092 Uiso 1 1 d R
C5B C 0.9138(2) 0.3444(2) 0.5139(2) 0.0542(6) Uani 1 1 d .
O5B O 1.01137(15) 0.3899(2) 0.52115(16) 0.0767(6) Uani 1 1 d .
N6B N 0.83317(16) 0.29168(18) 0.42203(15) 0.0506(5) Uani 1 1 d .
C6B C 0.8727(3) 0.2983(3) 0.3384(2) 0.0705(8) Uani 1 1 d .
H61B H 0.9461 0.3581 0.3608 0.085 Uiso 1 1 d R
H62B H 0.8245 0.3105 0.2943 0.085 Uiso 1 1 d R
H63B H 0.8730 0.2302 0.3049 0.085 Uiso 1 1 d R
C7B C 0.71732(19) 0.2344(2) 0.40156(19) 0.0478(5) Uani 1 1 d .
O7B O 0.65635(15) 0.19315(18) 0.31825(13) 0.0651(5) Uani 1 1 d .
C7AB C 0.68877(19) 0.23511(19) 0.48925(18) 0.0442(5) Uani 1 1 d .
O1W O 0.47054(17) 0.21220(17) 0.71825(15) 0.0609(5) Uani 1 1 d D
H11W H 0.4111(16) 0.1536(16) 0.688(2) 0.073 Uiso 1 1 d D
H12W H 0.507(2) 0.207(3) 0.6797(19) 0.073 Uiso 1 1 d D
O2W O 0.38517(18) 0.36110(18) 0.75784(16) 0.0679(5) Uani 1 1 d D
H21W H 0.3190(12) 0.322(2) 0.722(2) 0.082 Uiso 1 1 d D
H22W H 0.405(3) 0.313(2) 0.743(2) 0.082 Uiso 1 1 d D
O3W O 0.3810(3) 0.4441(3) 0.9460(2) 0.1081(9) Uani 1 1 d D
H31W H 0.413(4) 0.5139(9) 0.969(3) 0.130 Uiso 1 1 d D
H32W H 0.392(4) 0.429(4) 0.8918(19) 0.130 Uiso 1 1 d D
O4W O 0.8206(3) 0.2736(3) 0.8244(2) 0.1265(11) Uani 1 1 d .
O5W O 0.1530(3) 0.3044(3) 0.8998(2) 0.1244(11) Uani 1 1 d .
O6W O 0.4092(4) 0.6532(3) 1.0391(3) 0.1094(13) Uani 0.75 1 d P
O7W O 0.1965(5) 0.6288(4) 0.9918(4) 0.1260(17) Uani 0.65 1 d P
O8W O 0.0438(4) 0.4244(5) 0.9343(4) 0.1276(19) Uani 0.60 1 d P

loop_
_atom_site_aniso_label
_atom_site_aniso_U_11
_atom_site_aniso_U_22
_atom_site_aniso_U_33
_atom_site_aniso_U_23
_atom_site_aniso_U_13
_atom_site_aniso_U_12
Ni 0.02658(15) 0.04028(17) 0.02905(15) 0.00991(11) 0.00850(11) 0.00991(12)
N1P 0.0300(9) 0.0460(10) 0.0302(9) 0.0129(7) 0.0081(7) 0.0105(8)
C1AP 0.0241(9) 0.0462(12) 0.0296(10) 0.0093(8) 0.0077(8) 0.0090(9)
C2P 0.0403(12) 0.0523(13) 0.0385(12) 0.0201(10) 0.0107(10) 0.0138(11)
C3P 0.0475(14) 0.0690(16) 0.0354(12) 0.0261(11) 0.0125(10) 0.0190(12)
C4P 0.0383(12) 0.0721(17) 0.0290(11) 0.0128(11) 0.0115(9) 0.0164(12)
C4AP 0.0282(10) 0.0566(13) 0.0299(10) 0.0096(9) 0.0098(8) 0.0124(10)
C5P 0.0404(12) 0.0589(14) 0.0373(12) 0.0022(11) 0.0140(10) 0.0177(11)
C6P 0.0486(14) 0.0504(13) 0.0472(14) 0.0079(11) 0.0189(11) 0.0231(11)
C6AP 0.0347(11) 0.0496(13) 0.0411(12) 0.0132(10) 0.0141(9) 0.0168(10)
C7P 0.0504(14) 0.0529(14) 0.0557(15) 0.0230(12) 0.0214(12) 0.0283(12)
C8P 0.0520(14) 0.0628(15) 0.0454(13) 0.0288(12) 0.0184(11) 0.0290(12)
C9P 0.0384(11) 0.0551(13) 0.0338(11) 0.0171(10) 0.0126(9) 0.0194(10)
N10P 0.0302(8) 0.0446(10) 0.0290(8) 0.0121(7) 0.0096(7) 0.0133(8)
C0AP 0.0255(9) 0.0451(11) 0.0323(10) 0.0112(9) 0.0098(8) 0.0120(9)
N1Q 0.0340(9) 0.0420(9) 0.0347(9) 0.0105(7) 0.0129(7) 0.0145(8)
C1AQ 0.0361(11) 0.0370(10) 0.0322(10) 0.0088(8) 0.0096(8) 0.0168(9)
C2Q 0.0415(12) 0.0528(13) 0.0428(12) 0.0168(10) 0.0201(10) 0.0188(11)
C3Q 0.0657(17) 0.0617(15) 0.0449(13) 0.0248(12) 0.0322(13) 0.0321(14)
C4Q 0.0673(17) 0.0554(14) 0.0320(11) 0.0152(10) 0.0171(11) 0.0311(13)
C4AQ 0.0519(13) 0.0441(12) 0.0320(11) 0.0120(9) 0.0103(10) 0.0246(11)
C5Q 0.0547(15) 0.0526(14) 0.0344(12) 0.0070(10) -0.0018(11) 0.0205(12)
C6Q 0.0390(13) 0.0514(14) 0.0487(14) 0.0084(11) -0.0038(11) 0.0119(11)
C6AQ 0.0319(11) 0.0410(11) 0.0446(12) 0.0103(9) 0.0050(9) 0.0130(9)
C7Q 0.0281(11) 0.0560(15) 0.0642(16) 0.0185(12) 0.0105(11) 0.0090(11)
C8Q 0.0374(13) 0.0699(17) 0.0594(16) 0.0273(13) 0.0229(12) 0.0177(12)
C9Q 0.0353(11) 0.0555(14) 0.0407(12) 0.0154(10) 0.0162(10) 0.0151(10)
N10Q 0.0292(9) 0.0439(10) 0.0340(9) 0.0119(7) 0.0111(7) 0.0135(8)
C0AQ 0.0309(10) 0.0361(10) 0.0345(10) 0.0093(8) 0.0078(8) 0.0140(9)
N1R 0.0312(9) 0.0471(10) 0.0356(9) 0.0124(8) 0.0104(8) 0.0094(8)
C1AR 0.0322(11) 0.0569(13) 0.0301(10) 0.0112(9) 0.0100(8) 0.0147(10)
C2R 0.0421(13) 0.0510(14) 0.0476(14) 0.0163(11) 0.0154(11) 0.0072(11)
C3R 0.0480(15) 0.0580(16) 0.0526(15) 0.0154(12) 0.0183(12) -0.0014(13)
C4R 0.0296(12) 0.084(2) 0.0515(15) 0.0150(14) 0.0141(11) 0.0051(13)
C4AR 0.0306(11) 0.0758(17) 0.0412(13) 0.0145(12) 0.0113(10) 0.0149(12)
C5R 0.0357(14) 0.104(3) 0.0686(19) 0.0233(18) 0.0139(13) 0.0327(16)
C6R 0.0506(17) 0.100(3) 0.074(2) 0.0271(18) 0.0156(15) 0.0462(18)
C6AR 0.0506(14) 0.0711(17) 0.0465(14) 0.0166(12) 0.0119(11) 0.0347(14)
C7R 0.077(2) 0.0686(18) 0.0594(17) 0.0218(14) 0.0169(15) 0.0459(17)
C8R 0.0686(18) 0.0521(15) 0.0565(16) 0.0198(12) 0.0166(14) 0.0279(14)
C9R 0.0454(13) 0.0476(13) 0.0415(12) 0.0135(10) 0.0140(10) 0.0145(11)
N10R 0.0348(9) 0.0447(10) 0.0345(9) 0.0118(8) 0.0114(7) 0.0153(8)
C0AR 0.0360(11) 0.0568(13) 0.0304(10) 0.0112(9) 0.0101(9) 0.0208(10)
N1A 0.0547(15) 0.0766(17) 0.0684(17) 0.0124(14) -0.0037(13) 0.0230(13)
N2A 0.0526(16) 0.0806(19) 0.091(2) 0.0165(16) -0.0004(15) 0.0191(14)
N3A 0.0473(14) 0.0757(17) 0.092(2) 0.0276(15) 0.0167(14) 0.0192(13)
C3AA 0.0423(13) 0.0567(15) 0.0695(18) 0.0237(13) 0.0157(13) 0.0216(12)
N4A 0.0454(12) 0.0617(13) 0.0487(12) 0.0226(10) 0.0169(10) 0.0195(10)
C4A 0.0675(19) 0.099(2) 0.0668(19) 0.0414(18) 0.0365(16) 0.0370(18)
C5A 0.0463(13) 0.0514(13) 0.0449(13) 0.0228(11) 0.0162(11) 0.0205(11)
O5A 0.0485(10) 0.0801(13) 0.0451(10) 0.0259(9) 0.0103(8) 0.0188(10)
N6A 0.0502(12) 0.0560(12) 0.0439(11) 0.0230(9) 0.0176(9) 0.0235(10)
C6A 0.0565(16) 0.0733(18) 0.0648(18) 0.0322(15) 0.0304(14) 0.0260(15)
C7A 0.0624(17) 0.0664(17) 0.0499(15) 0.0237(13) 0.0171(13) 0.0305(14)
O7A 0.0889(17) 0.1168(19) 0.0515(12) 0.0364(12) 0.0294(12) 0.0437(15)
C7AA 0.0597(17) 0.0585(16) 0.0471(15) 0.0138(12) 0.0061(12) 0.0242(14)
N1B 0.0382(10) 0.0594(12) 0.0492(12) 0.0189(10) 0.0147(9) 0.0193(9)
N2B 0.0448(12) 0.0657(14) 0.0634(14) 0.0234(11) 0.0225(11) 0.0229(11)
N3B 0.0465(12) 0.0674(14) 0.0486(12) 0.0171(10) 0.0122(10) 0.0226(11)
C3AB 0.0370(12) 0.0490(13) 0.0479(13) 0.0145(10) 0.0113(10) 0.0183(10)
N4B 0.0341(10) 0.0627(13) 0.0478(12) 0.0136(10) 0.0039(9) 0.0112(10)
C4B 0.0465(16) 0.091(2) 0.0536(17) 0.0156(16) -0.0014(13) 0.0108(16)
C5B 0.0362(12) 0.0582(15) 0.0606(16) 0.0212(13) 0.0117(11) 0.0173(11)
O5B 0.0314(9) 0.1019(16) 0.0751(14) 0.0328(12) 0.0112(9) 0.0135(10)
N6B 0.0351(10) 0.0590(12) 0.0495(12) 0.0173(10) 0.0125(9) 0.0170(9)
C6B 0.0533(16) 0.092(2) 0.0634(18) 0.0309(17) 0.0262(14) 0.0277(16)
C7B 0.0374(12) 0.0481(13) 0.0508(14) 0.0143(11) 0.0106(11) 0.0176(10)
O7B 0.0433(10) 0.0836(13) 0.0448(10) 0.0159(9) 0.0065(8) 0.0162(10)
C7AB 0.0351(11) 0.0457(12) 0.0467(13) 0.0144(10) 0.0105(10) 0.0171(10)
O1W 0.0521(11) 0.0625(12) 0.0640(12) 0.0207(10) 0.0257(10) 0.0222(9)
O2W 0.0543(12) 0.0652(13) 0.0669(13) 0.0123(10) 0.0119(10) 0.0232(10)
O3W 0.115(2) 0.104(2) 0.0743(18) 0.0102(17) 0.0126(17) 0.046(2)
O4W 0.104(2) 0.131(3) 0.100(2) 0.0485(19) 0.0223(18) 0.0132(19)
O5W 0.109(2) 0.145(3) 0.086(2) 0.0437(19) 0.0276(17) 0.030(2)
O6W 0.157(4) 0.084(2) 0.104(3) 0.045(2) 0.064(3) 0.056(2)
O7W 0.145(5) 0.137(4) 0.124(4) 0.071(3) 0.066(3) 0.067(4)
O8W 0.096(4) 0.131(4) 0.092(3) 0.000(3) -0.013(3) 0.039(3)

loop_
_atom_type_symbol
_atom_type_description
_atom_type_scat_dispersion_real
_atom_type_scat_dispersion_imag
_atom_type_scat_source
C C 0.0033 0.0016 'International Tables Vol C Tables 4.2.6.8 and 6.1.1.4'
H H 0.0000 0.0000 'International Tables Vol C Tables 4.2.6.8 and 6.1.1.4'
N N 0.0061 0.0033 'International Tables Vol C Tables 4.2.6.8 and 6.1.1.4'
O O 0.0106 0.0060 'International Tables Vol C Tables 4.2.6.8 and 6.1.1.4'
Ni Ni 0.3393 1.1124 'International Tables Vol C Tables 4.2.6.8 and 6.1.1.4'

loop_
_geom_angle_atom_site_label_1
_geom_angle_atom_site_label_2
_geom_angle_atom_site_label_3
_geom_angle
N10P Ni N10Q 93.49(7)
N10P Ni N10R 170.10(7)
N10Q Ni N10R 94.90(7)
N10P Ni N1Q 92.45(7)
N10Q Ni N1Q 79.79(7)
N10R Ni N1Q 94.20(7)
N10P Ni N1P 79.98(7)
N10Q Ni N1P 94.97(7)
N10R Ni N1P 94.05(7)
N1Q Ni N1P 170.58(7)
N10P Ni N1R 92.90(7)
N10Q Ni N1R 171.94(7)
N10R Ni N1R 79.22(7)
N1Q Ni N1R 95.04(7)
N1P Ni N1R 90.97(7)
C2P N1P C1AP 118.17(19)
C2P N1P Ni 129.87(17)
C1AP N1P Ni 111.94(14)
N1P C1AP C4AP 122.7(2)
N1P C1AP C0AP 117.52(18)
C4AP C1AP C0AP 119.7(2)
N1P C2P C3P 122.6(2)
N1P C2P H2P 118.6
C3P C2P H2P 118.8
C4P C3P C2P 119.8(2)
C4P C3P H3P 120.2
C2P C3P H3P 120.0
C3P C4P C4AP 119.7(2)
C3P C4P H4P 120.1
C4AP C4P H4P 120.2
C4P C4AP C1AP 117.1(2)
C4P C4AP C5P 124.0(2)
C1AP C4AP C5P 118.9(2)
C6P C5P C4AP 121.2(2)
C6P C5P H5P 119.4
C4AP C5P H5P 119.3
C5P C6P C6AP 121.0(2)
C5P C6P H6P 119.3
C6AP C6P H6P 119.7
C0AP C6AP C7P 117.3(2)
C0AP C6AP C6P 119.2(2)
C7P C6AP C6P 123.4(2)
C8P C7P C6AP 119.2(2)
C8P C7P H7P 120.2
C6AP C7P H7P 120.5
C7P C8P C9P 120.0(2)
C7P C8P H8P 120.1
C9P C8P H8P 120.0
N10P C9P C8P 122.7(2)
N10P C9P H9P 118.6
C8P C9P H9P 118.6
C9P N10P C0AP 117.82(19)
C9P N10P Ni 129.29(15)
C0AP N10P Ni 112.84(14)
N10P C0AP C6AP 122.9(2)
N10P C0AP C1AP 117.2(2)
C6AP C0AP C1AP 119.85(19)
C2Q N1Q C1AQ 117.72(19)
C2Q N1Q Ni 129.62(16)
C1AQ N1Q Ni 112.46(14)
N1Q C1AQ C4AQ 123.2(2)
N1Q C1AQ C0AQ 116.99(18)
C4AQ C1AQ C0AQ 119.8(2)
N1Q C2Q C3Q 123.2(2)
N1Q C2Q H2Q 118.4
C3Q C2Q H2Q 118.4
C4Q C3Q C2Q 119.2(2)
C4Q C3Q H3Q 120.4
C2Q C3Q H3Q 120.3
C3Q C4Q C4AQ 119.7(2)
C3Q C4Q H4Q 120.2
C4AQ C4Q H4Q 120.1
C1AQ C4AQ C4Q 116.9(2)
C1AQ C4AQ C5Q 119.3(2)
C4Q C4AQ C5Q 123.9(2)
C6Q C5Q C4AQ 121.0(2)
C6Q C5Q H5Q 119.4
C4AQ C5Q H5Q 119.6
C5Q C6Q C6AQ 121.5(2)
C5Q C6Q H6Q 119.4
C6AQ C6Q H6Q 119.1
C0AQ C6AQ C7Q 117.1(2)
C0AQ C6AQ C6Q 119.1(2)
C7Q C6AQ C6Q 123.8(2)
C8Q C7Q C6AQ 119.6(2)
C8Q C7Q H7Q 120.2
C6AQ C7Q H7Q 120.2
C7Q C8Q C9Q 119.5(2)
C7Q C8Q H8Q 120.3
C9Q C8Q H8Q 120.2
N10Q C9Q C8Q 122.6(2)
N10Q C9Q H9Q 118.6
C8Q C9Q H9Q 118.8
C9Q N10Q C0AQ 118.16(19)
C9Q N10Q Ni 128.95(15)
C0AQ N10Q Ni 112.84(14)
N10Q C0AQ C6AQ 122.9(2)
N10Q C0AQ C1AQ 117.66(18)
C6AQ C0AQ C1AQ 119.43(19)
C2R N1R C1AR 118.5(2)
C2R N1R Ni 128.92(18)
C1AR N1R Ni 112.57(15)
N1R C1AR C4AR 122.5(2)
N1R C1AR C0AR 117.6(2)
C4AR C1AR C0AR 119.9(2)
N1R C2R C3R 122.5(3)
N1R C2R H2R 118.7
C3R C2R H2R 118.8
C4R C3R C2R 118.6(3)
C4R C3R H3R 120.6
C2R C3R H3R 120.8
C3R C4R C4AR 120.4(2)
C3R C4R H4R 119.9
C4AR C4R H4R 119.8
C4R C4AR C1AR 117.5(3)
C4R C4AR C5R 123.8(3)
C1AR C4AR C5R 118.8(3)
C6R C5R C4AR 121.3(3)
C6R C5R H5R 119.3
C4AR C5R H5R 119.4
C5R C6R C6AR 121.5(3)
C5R C6R H6R 119.3
C6AR C6R H6R 119.2
C0AR C6AR C7R 117.3(2)
C0AR C6AR C6R 118.5(3)
C7R C6AR C6R 124.2(3)
C8R C7R C6AR 119.7(3)
C8R C7R H7R 120.1
C6AR C7R H7R 120.3
C7R C8R C9R 119.7(3)
C7R C8R H8R 120.0
C9R C8R H8R 120.2
N10R C9R C8R 122.8(2)
N10R C9R H9R 118.7
C8R C9R H9R 118.6
C9R N10R C0AR 118.0(2)
C9R N10R Ni 128.76(16)
C0AR N10R Ni 113.24(15)
N10R C0AR C6AR 122.6(2)
N10R C0AR C1AR 117.4(2)
C6AR C0AR C1AR 120.0(2)
N2A N1A C7AA 106.2(3)
N1A N2A N3A 112.8(3)
C3AA N3A N2A 103.1(3)
N3A C3AA C7AA 111.6(3)
N3A C3AA N4A 126.3(3)
C7AA C3AA N4A 122.0(2)
C5A N4A C3AA 118.6(2)
C5A N4A C4A 119.7(2)
C3AA N4A C4A 121.7(2)
N4A C4A H41A 109.6
N4A C4A H42A 109.2
H41A C4A H42A 109.5
N4A C4A H43A 109.6
H41A C4A H43A 109.5
H42A C4A H43A 109.5
O5A C5A N4A 121.7(2)
O5A C5A N6A 120.5(2)
N4A C5A N6A 117.8(2)
C7A N6A C5A 127.0(2)
C7A N6A C6A 116.8(2)
C5A N6A C6A 116.2(2)
N6A C6A H61A 109.3
N6A C6A H62A 109.6
H61A C6A H62A 109.5
N6A C6A H63A 109.6
H61A C6A H63A 109.5
H62A C6A H63A 109.5
O7A C7A N6A 120.7(3)
O7A C7A C7AA 127.5(3)
N6A C7A C7AA 111.9(2)
C3AA C7AA N1A 106.2(3)
C3AA C7AA C7A 122.6(3)
N1A C7AA C7A 131.2(3)
N2B N1B C7AB 105.7(2)
N1B N2B N3B 112.5(2)
C3AB N3B N2B 104.3(2)
N3B C3AB C7AB 109.7(2)
N3B C3AB N4B 127.4(2)
C7AB C3AB N4B 123.0(2)
C5B N4B C3AB 119.4(2)
C5B N4B C4B 119.5(2)
C3AB N4B C4B 121.0(2)
N4B C4B H41B 109.2
N4B C4B H42B 109.3
H41B C4B H42B 109.5
N4B C4B H43B 109.9
H41B C4B H43B 109.4
H42B C4B H43B 109.5
O5B C5B N4B 122.3(3)
O5B C5B N6B 120.3(3)
N4B C5B N6B 117.5(2)
C5B N6B C7B 126.9(2)
C5B N6B C6B 116.4(2)
C7B N6B C6B 116.6(2)
N6B C6B H61B 109.7
N6B C6B H62B 109.4
H61B C6B H62B 109.5
N6B C6B H63B 109.3
H61B C6B H63B 109.5
H62B C6B H63B 109.5
O7B C7B N6B 120.2(2)
O7B C7B C7AB 128.3(2)
N6B C7B C7AB 111.5(2)
N1B C7AB C3AB 107.8(2)
N1B C7AB C7B 130.4(2)
C3AB C7AB C7B 121.7(2)
H11W O1W H12W 101(3)
H21W O2W H22W 97(3)
H31W O3W H32W 103(5)

loop_
_geom_bond_atom_site_label_1
_geom_bond_atom_site_label_2
_geom_bond_distance
Ni N10P 2.0749(19)
Ni N10Q 2.0814(18)
Ni N10R 2.0877(19)
Ni N1Q 2.0939(18)
Ni N1P 2.1022(18)
Ni N1R 2.1086(18)
N1P C2P 1.323(3)
N1P C1AP 1.360(3)
C1AP C4AP 1.408(3)
C1AP C0AP 1.433(3)
C2P C3P 1.398(3)
C2P H2P 0.9300
C3P C4P 1.356(4)
C3P H3P 0.9300
C4P C4AP 1.405(3)
C4P H4P 0.9300
C4AP C5P 1.431(4)
C5P C6P 1.343(4)
C5P H5P 0.9300
C6P C6AP 1.437(3)
C6P H6P 0.9300
C6AP C0AP 1.395(3)
C6AP C7P 1.416(3)
C7P C8P 1.357(4)
C7P H7P 0.9300
C8P C9P 1.387(3)
C8P H8P 0.9300
C9P N10P 1.333(3)
C9P H9P 0.9300
N10P C0AP 1.362(3)
N1Q C2Q 1.321(3)
N1Q C1AQ 1.356(3)
C1AQ C4AQ 1.398(3)
C1AQ C0AQ 1.436(3)
C2Q C3Q 1.395(3)
C2Q H2Q 0.9300
C3Q C4Q 1.356(4)
C3Q H3Q 0.9300
C4Q C4AQ 1.411(3)
C4Q H4Q 0.9300
C4AQ C5Q 1.433(4)
C5Q C6Q 1.339(4)
C5Q H5Q 0.9300
C6Q C6AQ 1.428(3)
C6Q H6Q 0.9300
C6AQ C0AQ 1.406(3)
C6AQ C7Q 1.408(4)
C7Q C8Q 1.355(4)
C7Q H7Q 0.9300
C8Q C9Q 1.397(3)
C8Q H8Q 0.9300
C9Q N10Q 1.330(3)
C9Q H9Q 0.9300
N10Q C0AQ 1.348(3)
N1R C2R 1.327(3)
N1R C1AR 1.356(3)
C1AR C4AR 1.404(3)
C1AR C0AR 1.422(3)
C2R C3R 1.406(4)
C2R H2R 0.9300
C3R C4R 1.368(5)
C3R H3R 0.9300
C4R C4AR 1.390(4)
C4R H4R 0.9300
C4AR C5R 1.423(4)
C5R C6R 1.337(5)
C5R H5R 0.9300
C6R C6AR 1.431(4)
C6R H6R 0.9300
C6AR C0AR 1.401(4)
C6AR C7R 1.402(4)
C7R C8R 1.357(4)
C7R H7R 0.9300
C8R C9R 1.386(4)
C8R H8R 0.9300
C9R N10R 1.328(3)
C9R H9R 0.9300
N10R C0AR 1.360(3)
N1A N2A 1.306(4)
N1A C7AA 1.375(4)
N2A N3A 1.388(4)
N3A C3AA 1.321(4)
C3AA C7AA 1.372(4)
C3AA N4A 1.384(4)
N4A C5A 1.361(3)
N4A C4A 1.461(3)
C4A H41A 0.9600
C4A H42A 0.9600
C4A H43A 0.9600
C5A O5A 1.219(3)
C5A N6A 1.394(3)
N6A C7A 1.390(3)
N6A C6A 1.471(3)
C6A H61A 0.9601
C6A H62A 0.9601
C6A H63A 0.9600
C7A O7A 1.231(3)
C7A C7AA 1.413(4)
N1B N2B 1.314(3)
N1B C7AB 1.359(3)
N2B N3B 1.373(3)
N3B C3AB 1.328(3)
C3AB C7AB 1.371(3)
C3AB N4B 1.379(3)
N4B C5B 1.355(4)
N4B C4B 1.462(3)
C4B H41B 0.9601
C4B H42B 0.9601
C4B H43B 0.9601
C5B O5B 1.221(3)
C5B N6B 1.397(3)
N6B C7B 1.418(3)
N6B C6B 1.464(3)
C6B H61B 0.9600
C6B H62B 0.9601
C6B H63B 0.9600
C7B O7B 1.210(3)
C7B C7AB 1.434(3)
O1W H11W 0.840(10)
O1W H12W 0.833(10)
O2W H21W 0.843(10)
O2W H22W 0.832(10)
O3W H31W 0.845(10)
O3W H32W 0.838(10)

loop_
_geom_hbond_atom_site_label_D
_geom_hbond_atom_site_label_H
_geom_hbond_atom_site_label_A
_geom_hbond_distance_DH
_geom_hbond_distance_HA
_geom_hbond_distance_DA
_geom_hbond_angle_DHA
_geom_hbond_site_symmetry_A
O1W H11W O5A 0.840(10) 2.041(12) 2.873(3) 171(3) 2_556
O1W H12W N2B 0.833(10) 2.015(11) 2.841(3) 172(3) .
O2W H21W N2A 0.843(10) 1.981(11) 2.820(3) 174(4) .
O2W H22W O1W 0.832(10) 1.957(11) 2.784(3) 173(4) .
O3W H31W O6W 0.845(10) 1.99(3) 2.745(5) 148(5) .
O3W H32W O2W 0.838(10) 1.933(16) 2.754(4) 166(5) .
O4W . N3B . . 2.820(4) . .
O4W . O7A . . 2.886(5) . 1_655
O5W . N1A . . 2.828(4) . .
O5W . O3W . . 2.830(5) . .
O6W . O7W . . 2.773(7) . .
O7W . O4W . . 2.811(6) . 2_667
O7W . O8W . . 2.619(8) . .
O8W . O5W . . 2.698(7) . .
O8W . O4W . . 2.828(6) . 1_455
